data_8105804
loop_
_publ_author_name
'Huang, Jing'
'Ma, Jin-Xia'
'Wei, Ping'
'Zhao, Ji-Xing'

_publ_section_title
;
 Synthesis and crystal structure of
 bis{((E)-((4-((E)-1-(benzyloxyimino)ethyl)phenyl)imino)methyl)-2-phenolato-\k2
 N,O}copper(II), C44H38CuN4O4
;
_journal_issue 4
_journal_name_full 'Zeitschrift f\"ur Kristallographie - New Crystal Structures'
_journal_page_first 635
_journal_page_last 637
_journal_paper_doi 10.1515/ncrs-2018-0589
_journal_volume 234
_journal_year 2019
_chemical_formula_moiety 'C44 H38 Cu N4 O4'
_chemical_formula_sum 'C44 H38 Cu N4 O4'
_chemical_formula_weight 750.32
_space_group_crystal_system monoclinic
_space_group_IT_number 14
_space_group_name_Hall '-P 2yn'
_space_group_name_H-M_alt 'P 1 21/n 1'
_atom_sites_solution_hydrogens geom
_atom_sites_solution_primary direct
_cell_angle_alpha 90
_cell_angle_beta 94.749(6)
_cell_angle_gamma 90
_cell_formula_units_Z 4
_cell_length_a 8.0172(13)
_cell_length_b 10.9003(17)
_cell_length_c 42.154(8)
_cell_measurement_reflns_used 7294
_cell_measurement_temperature 173(2)
_cell_measurement_theta_max 26.06
_cell_measurement_theta_min 2.37
_cell_volume 3671.2(11)
_computing_molecular_graphics 'Olex2 (Dolomanov et al., 2009)'
_computing_publication_material 'Olex2 (Dolomanov et al., 2009)'
_computing_structure_refinement 'ShelXL (Sheldrick, 2015)'
_computing_structure_solution 'ShelXS-1997 (Sheldrick, 2008)'
_diffrn_ambient_temperature 173.15
_diffrn_measured_fraction_theta_full 1.000
_diffrn_measured_fraction_theta_max 1.000
_diffrn_measurement_device_type 'Bruker APEX-II CCD'
_diffrn_measurement_method '\f and \w scans'
_diffrn_radiation_type MoK\a
_diffrn_radiation_wavelength 0.71073
_diffrn_reflns_av_R_equivalents 0.0627
_diffrn_reflns_av_unetI/netI 0.0574
_diffrn_reflns_Laue_measured_fraction_full 1.000
_diffrn_reflns_Laue_measured_fraction_max 1.000
_diffrn_reflns_limit_h_max 9
_diffrn_reflns_limit_h_min -8
_diffrn_reflns_limit_k_max 12
_diffrn_reflns_limit_k_min -12
_diffrn_reflns_limit_l_max 38
_diffrn_reflns_limit_l_min -50
_diffrn_reflns_number 26381
_diffrn_reflns_point_group_measured_fraction_full 1.000
_diffrn_reflns_point_group_measured_fraction_max 1.000
_diffrn_reflns_theta_full 25.008
_diffrn_reflns_theta_max 25.008
_diffrn_reflns_theta_min 2.105
_exptl_absorpt_coefficient_mu 0.645
_exptl_crystal_density_diffrn 1.358
_exptl_crystal_description block
_exptl_crystal_F_000 1564
_exptl_crystal_size_max 0.19
_exptl_crystal_size_mid 0.18
_exptl_crystal_size_min 0.15
_refine_diff_density_max 0.282
_refine_diff_density_min -0.432
_refine_diff_density_rms 0.057
_refine_ls_extinction_coef .
_refine_ls_extinction_method none
_refine_ls_goodness_of_fit_ref 1.074
_refine_ls_hydrogen_treatment constr
_refine_ls_matrix_type full
_refine_ls_number_parameters 480
_refine_ls_number_reflns 6462
_refine_ls_number_restraints 0
_refine_ls_restrained_S_all 1.074
_refine_ls_R_factor_all 0.0748
_refine_ls_R_factor_gt 0.0483
_refine_ls_shift/su_max 0.002
_refine_ls_shift/su_mean 0.000
_refine_ls_structure_factor_coef Fsqd
_refine_ls_weighting_details 'w=1/[\s^2^(Fo^2^)+(0.0344P)^2^+2.6614P] where P=(Fo^2^+2Fc^2^)/3'
_refine_ls_weighting_scheme calc
_refine_ls_wR_factor_gt 0.0983
_refine_ls_wR_factor_ref 0.1072
_reflns_Friedel_coverage 0.000
_reflns_Friedel_fraction_full .
_reflns_Friedel_fraction_max .
_reflns_number_gt 4875
_reflns_number_total 6462
_reflns_threshold_expression 'I > 2\s(I)'
_cod_data_source_file suppl_ncrs-2018-0589_suppl.cif
_cod_data_source_block 20181016zh_lz3_0m_a
_cod_database_code 8105804
_shelx_space_group_comment
;
The symmetry employed for this shelxl refinement is uniquely defined
by the following loop, which should always be used as a source of
symmetry information in preference to the above space-group names.
They are only intended as comments.
;
_shelx_estimated_absorpt_t_max 0.909
_shelx_estimated_absorpt_t_min 0.887
_olex2_refinement_description
;
1. Fixed Uiso
 At 1.2 times of:
  All C(H) groups, All C(H,H) groups
 At 1.5 times of:
  All C(H,H,H) groups
2.a Secondary CH2 refined with riding coordinates:
 C16(H16A,H16B), C38(H38A,H38B)
2.b Aromatic/amide H refined with riding coordinates:
 C22(H22), C21(H21), C20(H20), C19(H19), C18(H18), C10(H10), C9(H9), C13(H13),
 C12(H12), C7(H7), C5(H5), C4(H4), C3(H3), C2(H2), C24(H24), C25(H25), C26(H26),
  C27(H27), C29(H29), C31(H31), C32(H32), C34(H34), C35(H35), C44(H44),
 C43(H43), C42(H42), C41(H41), C40(H40)
2.c Idealised Me refined as rotating group:
 C37(H37A,H37B,H37C), C15(H15A,H15B,H15C)
;
_olex2_submission_special_instructions 'No special instructions were received'

loop_
_space_group_symop_operation_xyz
'x, y, z'
'-x+1/2, y+1/2, -z+1/2'
'-x, -y, -z'
'x-1/2, -y-1/2, z-1/2'

loop_
_atom_site_label
_atom_site_type_symbol
_atom_site_fract_x
_atom_site_fract_y
_atom_site_fract_z
_atom_site_U_iso_or_equiv
_atom_site_adp_type
_atom_site_occupancy
_atom_site_site_symmetry_order
_atom_site_calc_flag
_atom_site_refinement_flags_posn
_atom_site_refinement_flags_adp
_atom_site_refinement_flags_occupancy
_atom_site_disorder_assembly
_atom_site_disorder_group
C22 C 0.9797(5) 0.7426(3) 0.43489(9) 0.0514(10) Uani 1 1 d . . . . .
H22 H 0.887212 0.772910 0.421654 0.062 Uiso 1 1 calc R . . . .
C21 C 1.1401(5) 0.7546(4) 0.42527(10) 0.0618(11) Uani 1 1 d . . . . .
H21 H 1.157370 0.792725 0.405539 0.074 Uiso 1 1 calc R . . . .
C20 C 1.2741(5) 0.7110(4) 0.44446(11) 0.0608(11) Uani 1 1 d . . . . .
H20 H 1.384344 0.719883 0.438093 0.073 Uiso 1 1 calc R . . . .
C19 C 1.2492(5) 0.6552(4) 0.47253(11) 0.0623(11) Uani 1 1 d . . . . .
H19 H 1.342150 0.623907 0.485501 0.075 Uiso 1 1 calc R . . . .
C18 C 1.0906(5) 0.6438(3) 0.48225(9) 0.0522(10) Uani 1 1 d . . . . .
H18 H 1.075055 0.605866 0.502075 0.063 Uiso 1 1 calc R . . . .
C17 C 0.9527(4) 0.6871(3) 0.46342(8) 0.0405(8) Uani 1 1 d . . . . .
C16 C 0.7784(4) 0.6708(3) 0.47320(8) 0.0523(10) Uani 1 1 d . . . . .
H16A H 0.782586 0.665461 0.496695 0.063 Uiso 1 1 calc R . . . .
H16B H 0.710758 0.743675 0.466474 0.063 Uiso 1 1 calc R . . . .
C14 C 0.5743(4) 0.4959(3) 0.41312(7) 0.0346(8) Uani 1 1 d . . . . .
C11 C 0.5106(4) 0.5179(3) 0.37949(7) 0.0293(7) Uani 1 1 d . . . . .
C10 C 0.4407(4) 0.4240(3) 0.36046(7) 0.0369(8) Uani 1 1 d . . . . .
H10 H 0.430392 0.344446 0.369309 0.044 Uiso 1 1 calc R . . . .
C9 C 0.3855(4) 0.4438(3) 0.32882(7) 0.0340(8) Uani 1 1 d . . . . .
H9 H 0.337616 0.378274 0.316319 0.041 Uiso 1 1 calc R . . . .
C8 C 0.3999(4) 0.5586(3) 0.31541(7) 0.0274(7) Uani 1 1 d . . . . .
C13 C 0.4675(4) 0.6542(3) 0.33428(7) 0.0309(7) Uani 1 1 d . . . . .
H13 H 0.477270 0.733694 0.325381 0.037 Uiso 1 1 calc R . . . .
C12 C 0.5200(4) 0.6342(3) 0.36556(7) 0.0324(7) Uani 1 1 d . . . . .
H12 H 0.563973 0.700775 0.378163 0.039 Uiso 1 1 calc R . . . .
C7 C 0.2055(4) 0.5357(2) 0.27154(7) 0.0273(7) Uani 1 1 d . . . . .
H7 H 0.142145 0.494866 0.286423 0.033 Uiso 1 1 calc R . . . .
C6 C 0.1324(3) 0.5425(2) 0.23960(7) 0.0249(7) Uani 1 1 d . . . . .
C5 C -0.0127(4) 0.4734(3) 0.23111(7) 0.0320(7) Uani 1 1 d . . . . .
H5 H -0.058560 0.424177 0.246823 0.038 Uiso 1 1 calc R . . . .
C4 C -0.0895(4) 0.4749(3) 0.20097(8) 0.0387(8) Uani 1 1 d . . . . .
H4 H -0.185738 0.425893 0.195678 0.046 Uiso 1 1 calc R . . . .
C3 C -0.0248(4) 0.5492(3) 0.17810(8) 0.0367(8) Uani 1 1 d . . . . .
H3 H -0.078316 0.551574 0.157142 0.044 Uiso 1 1 calc R . . . .
C2 C 0.1165(4) 0.6195(3) 0.18557(7) 0.0319(7) Uani 1 1 d . . . . .
H2 H 0.158656 0.669223 0.169551 0.038 Uiso 1 1 calc R . . . .
C1 C 0.1994(3) 0.6192(2) 0.21637(7) 0.0260(7) Uani 1 1 d . . . . .
C23 C 0.8215(4) 0.6886(2) 0.28942(7) 0.0268(7) Uani 1 1 d . . . . .
C24 C 0.9071(4) 0.6883(3) 0.31997(7) 0.0330(7) Uani 1 1 d . . . . .
H24 H 0.865977 0.639033 0.336198 0.040 Uiso 1 1 calc R . . . .
C25 C 1.0483(4) 0.7575(3) 0.32687(8) 0.0374(8) Uani 1 1 d . . . . .
H25 H 1.102722 0.755866 0.347764 0.045 Uiso 1 1 calc R . . . .
C26 C 1.1129(4) 0.8299(3) 0.30365(8) 0.0368(8) Uani 1 1 d . . . . .
H26 H 1.210443 0.877946 0.308585 0.044 Uiso 1 1 calc R . . . .
C27 C 1.0341(4) 0.8310(3) 0.27366(7) 0.0312(7) Uani 1 1 d . . . . .
H27 H 1.079907 0.878676 0.257625 0.037 Uiso 1 1 calc R . . . .
C28 C 0.8864(3) 0.7633(2) 0.26588(7) 0.0250(7) Uani 1 1 d . . . . .
C29 C 0.8137(3) 0.7680(2) 0.23384(7) 0.0257(7) Uani 1 1 d . . . . .
H29 H 0.876769 0.807594 0.218695 0.031 Uiso 1 1 calc R . . . .
C30 C 0.6185(3) 0.7379(3) 0.19035(6) 0.0247(6) Uani 1 1 d . . . . .
C31 C 0.6290(4) 0.8495(3) 0.17507(7) 0.0324(7) Uani 1 1 d . . . . .
H31 H 0.676038 0.918401 0.186359 0.039 Uiso 1 1 calc R . . . .
C32 C 0.5713(4) 0.8611(3) 0.14335(7) 0.0338(7) Uani 1 1 d . . . . .
H32 H 0.579636 0.938298 0.133124 0.041 Uiso 1 1 calc R . . . .
C33 C 0.5013(3) 0.7625(3) 0.12614(7) 0.0272(7) Uani 1 1 d . . . . .
C34 C 0.4950(3) 0.6498(3) 0.14179(7) 0.0294(7) Uani 1 1 d . . . . .
H34 H 0.451411 0.580149 0.130373 0.035 Uiso 1 1 calc R . . . .
C35 C 0.5506(4) 0.6377(3) 0.17330(7) 0.0303(7) Uani 1 1 d . . . . .
H35 H 0.542794 0.560528 0.183555 0.036 Uiso 1 1 calc R . . . .
C36 C 0.4338(4) 0.7762(3) 0.09247(7) 0.0315(7) Uani 1 1 d . . . . .
C37 C 0.4447(5) 0.8957(3) 0.07543(8) 0.0595(11) Uani 1 1 d . . . . .
H37A H 0.391446 0.887755 0.053743 0.089 Uiso 1 1 calc GR . . . .
H37B H 0.562447 0.918442 0.074543 0.089 Uiso 1 1 calc GR . . . .
H37C H 0.387178 0.959350 0.086810 0.089 Uiso 1 1 calc GR . . . .
C38 C 0.2301(4) 0.5826(3) 0.03601(8) 0.0466(9) Uani 1 1 d . . . . .
H38A H 0.301450 0.512526 0.043523 0.056 Uiso 1 1 calc R . . . .
H38B H 0.222449 0.582442 0.012447 0.056 Uiso 1 1 calc R . . . .
C39 C 0.0585(4) 0.5656(3) 0.04698(8) 0.0418(9) Uani 1 1 d . . . . .
C44 C 0.0347(5) 0.5090(3) 0.07573(9) 0.0543(10) Uani 1 1 d . . . . .
H44 H 0.128705 0.479976 0.088793 0.065 Uiso 1 1 calc R . . . .
C43 C -0.1249(6) 0.4943(4) 0.08562(10) 0.0646(11) Uani 1 1 d . . . . .
H43 H -0.140125 0.454380 0.105205 0.077 Uiso 1 1 calc R . . . .
C42 C -0.2614(5) 0.5379(4) 0.06688(12) 0.0694(13) Uani 1 1 d . . . . .
H42 H -0.370692 0.528710 0.073715 0.083 Uiso 1 1 calc R . . . .
C41 C -0.2402(5) 0.5945(4) 0.03848(12) 0.0662(13) Uani 1 1 d . . . . .
H41 H -0.334355 0.624981 0.025717 0.079 Uiso 1 1 calc R . . . .
C40 C -0.0803(5) 0.6071(3) 0.02839(9) 0.0510(10) Uani 1 1 d . . . . .
H40 H -0.066225 0.644753 0.008460 0.061 Uiso 1 1 calc R . . . .
C15 C 0.5534(5) 0.3739(3) 0.42845(9) 0.0692(13) Uani 1 1 d . . . . .
H15A H 0.593050 0.378736 0.451040 0.104 Uiso 1 1 calc GR . . . .
H15B H 0.618481 0.312092 0.417958 0.104 Uiso 1 1 calc GR . . . .
H15C H 0.434809 0.350863 0.426417 0.104 Uiso 1 1 calc GR . . . .
Cu1 Cu 0.50898(4) 0.65319(3) 0.25317(2) 0.02662(12) Uani 1 1 d . . . . .
N2 N 0.6454(3) 0.5881(2) 0.42746(6) 0.0386(7) Uani 1 1 d . . . . .
N1 N 0.3499(3) 0.5796(2) 0.28245(5) 0.0261(6) Uani 1 1 d . . . . .
N4 N 0.3664(3) 0.6789(2) 0.07976(6) 0.0366(7) Uani 1 1 d . . . . .
N3 N 0.6691(3) 0.7230(2) 0.22345(5) 0.0256(6) Uani 1 1 d . . . . .
O2 O 0.6973(3) 0.5620(2) 0.45956(5) 0.0494(6) Uani 1 1 d . . . . .
O1 O 0.3307(2) 0.68886(18) 0.22257(5) 0.0316(5) Uani 1 1 d . . . . .
O4 O 0.3087(3) 0.69629(19) 0.04760(5) 0.0434(6) Uani 1 1 d . . . . .
O3 O 0.6873(2) 0.61948(18) 0.28387(5) 0.0342(5) Uani 1 1 d . . . . .

loop_
_atom_site_aniso_label
_atom_site_aniso_U_11
_atom_site_aniso_U_22
_atom_site_aniso_U_33
_atom_site_aniso_U_23
_atom_site_aniso_U_13
_atom_site_aniso_U_12
C22 0.057(3) 0.046(2) 0.049(2) -0.0010(18) -0.0121(19) -0.0034(19)
C21 0.068(3) 0.065(3) 0.052(3) -0.004(2) 0.005(2) -0.020(2)
C20 0.048(3) 0.058(3) 0.077(3) -0.026(2) 0.009(2) -0.007(2)
C19 0.049(3) 0.056(3) 0.079(3) -0.008(2) -0.018(2) -0.003(2)
C18 0.056(2) 0.055(2) 0.043(2) 0.0005(18) -0.0133(18) -0.0068(19)
C17 0.046(2) 0.0358(19) 0.038(2) -0.0112(15) -0.0067(16) -0.0026(15)
C16 0.054(2) 0.071(3) 0.032(2) -0.0176(18) -0.0028(17) 0.000(2)
C14 0.0317(18) 0.0403(19) 0.0315(18) 0.0053(15) 0.0014(14) -0.0018(14)
C11 0.0283(17) 0.0316(17) 0.0285(17) 0.0015(13) 0.0043(13) -0.0006(13)
C10 0.049(2) 0.0273(17) 0.0336(19) 0.0075(14) 0.0014(15) -0.0052(15)
C9 0.0429(19) 0.0256(16) 0.0330(19) 0.0019(13) 0.0005(15) -0.0056(14)
C8 0.0305(17) 0.0269(16) 0.0251(17) 0.0024(13) 0.0046(13) 0.0004(13)
C13 0.0367(18) 0.0228(15) 0.0334(18) 0.0032(13) 0.0039(14) -0.0030(14)
C12 0.0382(18) 0.0292(17) 0.0296(18) -0.0022(13) 0.0018(14) -0.0058(14)
C7 0.0292(17) 0.0218(15) 0.0320(18) 0.0012(13) 0.0091(13) 0.0001(13)
C6 0.0272(16) 0.0210(15) 0.0263(17) -0.0010(12) 0.0007(13) 0.0024(13)
C5 0.0306(18) 0.0240(16) 0.041(2) 0.0008(14) 0.0018(14) 0.0001(13)
C4 0.0311(18) 0.0293(17) 0.054(2) -0.0017(16) -0.0075(16) -0.0011(14)
C3 0.0370(19) 0.0350(18) 0.036(2) -0.0052(15) -0.0104(15) 0.0071(15)
C2 0.0331(18) 0.0284(16) 0.0341(19) 0.0026(13) 0.0025(14) 0.0054(14)
C1 0.0253(16) 0.0223(15) 0.0302(17) -0.0029(12) 0.0007(13) 0.0064(12)
C23 0.0275(17) 0.0251(15) 0.0276(17) 0.0022(12) 0.0002(13) 0.0062(13)
C24 0.0376(19) 0.0347(17) 0.0265(18) 0.0040(13) 0.0011(14) 0.0058(14)
C25 0.0390(19) 0.0379(18) 0.0333(19) -0.0034(15) -0.0098(15) 0.0045(15)
C26 0.0357(18) 0.0260(17) 0.046(2) -0.0037(15) -0.0091(15) -0.0026(14)
C27 0.0309(17) 0.0247(16) 0.0376(19) 0.0018(13) 0.0005(14) 0.0010(13)
C28 0.0267(16) 0.0215(15) 0.0264(17) -0.0006(12) 0.0013(13) 0.0034(12)
C29 0.0245(16) 0.0223(15) 0.0309(18) 0.0022(12) 0.0069(13) 0.0014(12)
C30 0.0243(16) 0.0276(16) 0.0225(16) -0.0003(12) 0.0028(12) -0.0001(13)
C31 0.0396(18) 0.0278(16) 0.0291(17) -0.0010(14) -0.0014(14) -0.0046(14)
C32 0.0442(19) 0.0251(16) 0.0314(18) 0.0049(13) -0.0004(14) -0.0042(14)
C33 0.0275(16) 0.0277(16) 0.0263(17) 0.0006(13) 0.0021(13) 0.0000(13)
C34 0.0300(16) 0.0271(16) 0.0308(17) -0.0032(14) 0.0010(13) -0.0038(13)
C35 0.0352(17) 0.0232(16) 0.0322(18) 0.0041(13) 0.0011(14) -0.0016(13)
C36 0.0333(18) 0.0325(18) 0.0283(18) -0.0008(14) -0.0007(14) -0.0005(14)
C37 0.091(3) 0.047(2) 0.036(2) 0.0130(17) -0.020(2) -0.019(2)
C38 0.058(2) 0.045(2) 0.034(2) -0.0141(16) -0.0109(17) 0.0012(18)
C39 0.048(2) 0.0347(19) 0.041(2) -0.0153(16) -0.0078(17) 0.0016(16)
C44 0.058(3) 0.050(2) 0.053(3) -0.0069(19) -0.007(2) 0.0000(19)
C43 0.072(3) 0.062(3) 0.061(3) -0.009(2) 0.011(2) -0.013(2)
C42 0.054(3) 0.057(3) 0.098(4) -0.034(3) 0.008(3) -0.004(2)
C41 0.053(3) 0.055(3) 0.087(4) -0.029(2) -0.017(2) 0.012(2)
C40 0.060(3) 0.042(2) 0.048(2) -0.0143(17) -0.0124(19) 0.0044(18)
C15 0.097(3) 0.059(2) 0.046(2) 0.025(2) -0.026(2) -0.029(2)
Cu1 0.0270(2) 0.0277(2) 0.0249(2) 0.00437(16) 0.00048(14) -0.00382(16)
N2 0.0399(16) 0.0477(17) 0.0274(16) -0.0013(13) -0.0022(12) 0.0000(13)
N1 0.0293(14) 0.0220(13) 0.0268(14) 0.0008(10) 0.0014(11) -0.0013(11)
N4 0.0411(16) 0.0407(16) 0.0261(15) -0.0006(12) -0.0075(12) 0.0005(13)
N3 0.0299(14) 0.0229(13) 0.0237(14) 0.0010(10) 0.0001(11) -0.0023(11)
O2 0.0511(15) 0.0652(16) 0.0297(13) 0.0028(12) -0.0088(11) -0.0110(12)
O1 0.0284(12) 0.0351(12) 0.0307(12) 0.0099(9) -0.0015(9) -0.0079(9)
O4 0.0568(15) 0.0445(13) 0.0267(13) -0.0028(10) -0.0103(11) -0.0043(11)
O3 0.0295(12) 0.0401(12) 0.0321(12) 0.0137(10) -0.0035(9) -0.0086(10)

loop_
_atom_type_symbol
_atom_type_description
_atom_type_scat_dispersion_real
_atom_type_scat_dispersion_imag
_atom_type_scat_source
C C 0.0033 0.0016 'International Tables Vol C Tables 4.2.6.8 and 6.1.1.4'
H H 0.0000 0.0000 'International Tables Vol C Tables 4.2.6.8 and 6.1.1.4'
Cu Cu 0.3201 1.2651 'International Tables Vol C Tables 4.2.6.8 and 6.1.1.4'
N N 0.0061 0.0033 'International Tables Vol C Tables 4.2.6.8 and 6.1.1.4'
O O 0.0106 0.0060 'International Tables Vol C Tables 4.2.6.8 and 6.1.1.4'

loop_
_geom_angle_atom_site_label_1
_geom_angle_atom_site_label_2
_geom_angle_atom_site_label_3
_geom_angle
_geom_angle_site_symmetry_1
_geom_angle_site_symmetry_3
C21 C22 H22 119.6 . .
C17 C22 H22 119.6 . .
C17 C22 C21 120.9(3) . .
C22 C21 H21 120.2 . .
C20 C21 C22 119.6(4) . .
C20 C21 H21 120.2 . .
C21 C20 H20 119.9 . .
C19 C20 C21 120.2(4) . .
C19 C20 H20 119.9 . .
C20 C19 H19 119.8 . .
C20 C19 C18 120.4(4) . .
C18 C19 H19 119.8 . .
C19 C18 H18 119.6 . .
C19 C18 C17 120.8(4) . .
C17 C18 H18 119.6 . .
C22 C17 C18 118.1(4) . .
C22 C17 C16 120.6(3) . .
C18 C17 C16 121.2(3) . .
C17 C16 H16A 109.1 . .
C17 C16 H16B 109.1 . .
H16A C16 H16B 107.8 . .
O2 C16 C17 112.7(3) . .
O2 C16 H16A 109.1 . .
O2 C16 H16B 109.1 . .
C11 C14 C15 121.0(3) . .
N2 C14 C11 115.3(3) . .
N2 C14 C15 123.8(3) . .
C10 C11 C14 121.5(3) . .
C10 C11 C12 117.2(3) . .
C12 C11 C14 121.3(3) . .
C11 C10 H10 119.3 . .
C9 C10 C11 121.4(3) . .
C9 C10 H10 119.3 . .
C10 C9 H9 119.9 . .
C8 C9 C10 120.3(3) . .
C8 C9 H9 119.9 . .
C9 C8 C13 119.0(3) . .
C9 C8 N1 121.0(3) . .
C13 C8 N1 119.9(2) . .
C8 C13 H13 119.8 . .
C12 C13 C8 120.3(3) . .
C12 C13 H13 119.8 . .
C11 C12 H12 119.2 . .
C13 C12 C11 121.7(3) . .
C13 C12 H12 119.2 . .
C6 C7 H7 116.6 . .
N1 C7 H7 116.6 . .
N1 C7 C6 126.8(3) . .
C5 C6 C7 118.6(3) . .
C5 C6 C1 119.3(3) . .
C1 C6 C7 122.0(2) . .
C6 C5 H5 119.0 . .
C4 C5 C6 122.0(3) . .
C4 C5 H5 119.0 . .
C5 C4 H4 120.4 . .
C5 C4 C3 119.1(3) . .
C3 C4 H4 120.4 . .
C4 C3 H3 119.7 . .
C2 C3 C4 120.7(3) . .
C2 C3 H3 119.7 . .
C3 C2 H2 119.2 . .
C3 C2 C1 121.6(3) . .
C1 C2 H2 119.2 . .
C2 C1 C6 117.3(3) . .
O1 C1 C6 123.1(2) . .
O1 C1 C2 119.6(3) . .
C24 C23 C28 117.6(3) . .
O3 C23 C24 119.3(3) . .
O3 C23 C28 123.1(2) . .
C23 C24 H24 119.2 . .
C25 C24 C23 121.6(3) . .
C25 C24 H24 119.2 . .
C24 C25 H25 119.6 . .
C24 C25 C26 120.8(3) . .
C26 C25 H25 119.6 . .
C25 C26 H26 120.5 . .
C27 C26 C25 119.1(3) . .
C27 C26 H26 120.5 . .
C26 C27 H27 119.2 . .
C26 C27 C28 121.7(3) . .
C28 C27 H27 119.2 . .
C23 C28 C29 122.6(2) . .
C27 C28 C23 119.2(3) . .
C27 C28 C29 118.1(3) . .
C28 C29 H29 117.0 . .
N3 C29 C28 126.0(3) . .
N3 C29 H29 117.0 . .
C31 C30 C35 119.1(3) . .
C31 C30 N3 122.1(2) . .
C35 C30 N3 118.8(2) . .
C30 C31 H31 119.9 . .
C30 C31 C32 120.2(3) . .
C32 C31 H31 119.9 . .
C31 C32 H32 119.3 . .
C31 C32 C33 121.5(3) . .
C33 C32 H32 119.3 . .
C32 C33 C34 117.6(3) . .
C32 C33 C36 121.4(3) . .
C34 C33 C36 121.0(2) . .
C33 C34 H34 119.3 . .
C35 C34 C33 121.3(3) . .
C35 C34 H34 119.3 . .
C30 C35 H35 119.8 . .
C34 C35 C30 120.4(3) . .
C34 C35 H35 119.8 . .
C33 C36 C37 121.1(3) . .
N4 C36 C33 115.0(3) . .
N4 C36 C37 123.9(3) . .
C36 C37 H37A 109.5 . .
C36 C37 H37B 109.5 . .
C36 C37 H37C 109.5 . .
H37A C37 H37B 109.5 . .
H37A C37 H37C 109.5 . .
H37B C37 H37C 109.5 . .
H38A C38 H38B 107.8 . .
C39 C38 H38A 109.1 . .
C39 C38 H38B 109.1 . .
O4 C38 H38A 109.1 . .
O4 C38 H38B 109.1 . .
O4 C38 C39 112.6(3) . .
C44 C39 C38 121.4(3) . .
C40 C39 C38 120.1(3) . .
C40 C39 C44 118.6(4) . .
C39 C44 H44 119.6 . .
C39 C44 C43 120.7(4) . .
C43 C44 H44 119.6 . .
C44 C43 H43 120.1 . .
C42 C43 C44 119.7(4) . .
C42 C43 H43 120.1 . .
C43 C42 H42 119.8 . .
C41 C42 C43 120.4(4) . .
C41 C42 H42 119.8 . .
C42 C41 H41 120.1 . .
C42 C41 C40 119.8(4) . .
C40 C41 H41 120.1 . .
C39 C40 C41 120.9(4) . .
C39 C40 H40 119.6 . .
C41 C40 H40 119.6 . .
C14 C15 H15A 109.5 . .
C14 C15 H15B 109.5 . .
C14 C15 H15C 109.5 . .
H15A C15 H15B 109.5 . .
H15A C15 H15C 109.5 . .
H15B C15 H15C 109.5 . .
N1 Cu1 N3 178.71(9) . .
O1 Cu1 N1 91.07(9) . .
O1 Cu1 N3 89.00(9) . .
O3 Cu1 N1 89.12(9) . .
O3 Cu1 N3 90.83(9) . .
O3 Cu1 O1 179.34(9) . .
C14 N2 O2 112.2(3) . .
C8 N1 Cu1 121.17(18) . .
C7 N1 C8 117.0(2) . .
C7 N1 Cu1 121.3(2) . .
C36 N4 O4 112.5(2) . .
C29 N3 C30 117.3(2) . .
C29 N3 Cu1 121.9(2) . .
C30 N3 Cu1 120.37(17) . .
N2 O2 C16 107.6(2) . .
C1 O1 Cu1 124.71(17) . .
N4 O4 C38 107.9(2) . .
C23 O3 Cu1 124.90(17) . .

loop_
_geom_bond_atom_site_label_1
_geom_bond_atom_site_label_2
_geom_bond_distance
_geom_bond_site_symmetry_2
C22 H22 0.9500 .
C22 C21 1.386(5) .
C22 C17 1.379(5) .
C21 H21 0.9500 .
C21 C20 1.375(5) .
C20 H20 0.9500 .
C20 C19 1.360(6) .
C19 H19 0.9500 .
C19 C18 1.373(5) .
C18 H18 0.9500 .
C18 C17 1.390(4) .
C17 C16 1.500(5) .
C16 H16A 0.9900 .
C16 H16B 0.9900 .
C16 O2 1.448(4) .
C14 C11 1.486(4) .
C14 C15 1.494(4) .
C14 N2 1.282(4) .
C11 C10 1.390(4) .
C11 C12 1.401(4) .
C10 H10 0.9500 .
C10 C9 1.387(4) .
C9 H9 0.9500 .
C9 C8 1.381(4) .
C8 C13 1.393(4) .
C8 N1 1.432(3) .
C13 H13 0.9500 .
C13 C12 1.368(4) .
C12 H12 0.9500 .
C7 H7 0.9500 .
C7 C6 1.425(4) .
C7 N1 1.301(3) .
C6 C5 1.407(4) .
C6 C1 1.425(4) .
C5 H5 0.9500 .
C5 C4 1.365(4) .
C4 H4 0.9500 .
C4 C3 1.391(4) .
C3 H3 0.9500 .
C3 C2 1.382(4) .
C2 H2 0.9500 .
C2 C1 1.409(4) .
C1 O1 1.307(3) .
C23 C24 1.408(4) .
C23 C28 1.415(4) .
C23 O3 1.319(3) .
C24 H24 0.9500 .
C24 C25 1.371(4) .
C25 H25 0.9500 .
C25 C26 1.390(4) .
C26 H26 0.9500 .
C26 C27 1.366(4) .
C27 H27 0.9500 .
C27 C28 1.411(4) .
C28 C29 1.427(4) .
C29 H29 0.9500 .
C29 N3 1.301(3) .
C30 C31 1.383(4) .
C30 C35 1.393(4) .
C30 N3 1.429(3) .
C31 H31 0.9500 .
C31 C32 1.384(4) .
C32 H32 0.9500 .
C32 C33 1.389(4) .
C33 C34 1.397(4) .
C33 C36 1.484(4) .
C34 H34 0.9500 .
C34 C35 1.372(4) .
C35 H35 0.9500 .
C36 C37 1.494(4) .
C36 N4 1.287(4) .
C37 H37A 0.9800 .
C37 H37B 0.9800 .
C37 H37C 0.9800 .
C38 H38A 0.9900 .
C38 H38B 0.9900 .
C38 C39 1.499(5) .
C38 O4 1.456(4) .
C39 C44 1.387(5) .
C39 C40 1.383(4) .
C44 H44 0.9500 .
C44 C43 1.387(5) .
C43 H43 0.9500 .
C43 C42 1.380(5) .
C42 H42 0.9500 .
C42 C41 1.370(6) .
C41 H41 0.9500 .
C41 C40 1.390(6) .
C40 H40 0.9500 .
C15 H15A 0.9800 .
C15 H15B 0.9800 .
C15 H15C 0.9800 .
Cu1 N1 2.014(2) .
Cu1 N3 2.016(2) .
Cu1 O1 1.8849(18) .
Cu1 O3 1.8836(19) .
N2 O2 1.412(3) .
N4 O4 1.409(3) .
